data_7051903
loop_
_publ_author_name
'Hines, C. Corey'
'Cordes, David B.'
'Griffin, Scott T.'
'Watts, Savannah I.'
'Cocalia, Violina A.'
'Rogers, Robin D.'

_publ_section_title
;
 Flexible coordination environments of lanthanide complexes grown from
 chloride-based ionic liquids
;
_journal_issue 5
_journal_name_full 'New Journal of Chemistry'
_journal_page_first 872
_journal_paper_doi 10.1039/b800045j
_journal_volume 32
_journal_year 2008
_chemical_formula_sum 'C18 H33 Cl6 N6 Pr'
_chemical_formula_weight 687.11
_chemical_name_common '[C2mim]3[PrCl6]'
_chemical_name_systematic
;
?
;
_space_group_IT_number 14
_symmetry_cell_setting monoclinic
_symmetry_space_group_name_Hall '-P 2ybc'
_symmetry_space_group_name_H-M 'P 1 21/c 1'
_atom_sites_solution_hydrogens geom
_atom_sites_solution_primary direct
_atom_sites_solution_secondary difmap
_audit_creation_method SHELXL-97
_cell_angle_alpha 90.00
_cell_angle_beta 90.4690(10)
_cell_angle_gamma 90.00
_cell_formula_units_Z 4
_cell_length_a 15.4637(11)
_cell_length_b 12.5622(9)
_cell_length_c 14.7103(11)
_cell_measurement_reflns_used 5779
_cell_measurement_temperature 173(2)
_cell_measurement_theta_max 28.27
_cell_measurement_theta_min 2.50
_cell_volume 2857.5(4)
_computing_cell_refinement 'Bruker SMART'
_computing_data_collection 'Bruker SMART'
_computing_data_reduction 'Bruker SAINT'
_computing_molecular_graphics 'Bruker SHELXTL'
_computing_publication_material 'Bruker SHELXTL'
_computing_structure_refinement 'SHELXL-97 (Sheldrick, 1997)'
_computing_structure_solution 'SHELXS-97 (Sheldrick, 1990)'
_diffrn_ambient_temperature 173(2)
_diffrn_measured_fraction_theta_full 0.998
_diffrn_measured_fraction_theta_max 0.939
_diffrn_measurement_device_type 'CCD area detector'
_diffrn_measurement_method 'phi and omega scans'
_diffrn_radiation_monochromator graphite
_diffrn_radiation_source 'fine-focus sealed tube'
_diffrn_radiation_type MoK\a
_diffrn_radiation_wavelength 0.71073
_diffrn_reflns_av_R_equivalents 0.0367
_diffrn_reflns_av_sigmaI/netI 0.0473
_diffrn_reflns_limit_h_max 20
_diffrn_reflns_limit_h_min -18
_diffrn_reflns_limit_k_max 16
_diffrn_reflns_limit_k_min -16
_diffrn_reflns_limit_l_max 14
_diffrn_reflns_limit_l_min -19
_diffrn_reflns_number 18819
_diffrn_reflns_theta_full 25.30
_diffrn_reflns_theta_max 28.30
_diffrn_reflns_theta_min 2.09
_exptl_absorpt_coefficient_mu 2.284
_exptl_absorpt_correction_type multi-scan
_exptl_absorpt_process_details '(SABABS; Sheldrick, 2002)'
_exptl_crystal_colour green
_exptl_crystal_density_diffrn 1.597
_exptl_crystal_density_method 'not measured'
_exptl_crystal_description fragment
_exptl_crystal_F_000 1376
_exptl_crystal_size_max 0.15
_exptl_crystal_size_mid 0.06
_exptl_crystal_size_min 0.04
_refine_diff_density_max 0.529
_refine_diff_density_min -0.547
_refine_diff_density_rms 0.091
_refine_ls_extinction_method none
_refine_ls_goodness_of_fit_ref 1.059
_refine_ls_hydrogen_treatment constr
_refine_ls_matrix_type full
_refine_ls_number_parameters 289
_refine_ls_number_reflns 6678
_refine_ls_number_restraints 0
_refine_ls_restrained_S_all 1.059
_refine_ls_R_factor_all 0.0780
_refine_ls_R_factor_gt 0.0409
_refine_ls_shift/su_max 0.000
_refine_ls_shift/su_mean 0.000
_refine_ls_structure_factor_coef Fsqd
_refine_ls_weighting_details 'calc w=1/[\s^2^(Fo^2^)+(0.0139P)^2^+3.5299P] where P=(Fo^2^+2Fc^2^)/3'
_refine_ls_weighting_scheme calc
_refine_ls_wR_factor_gt 0.0569
_refine_ls_wR_factor_ref 0.0637
_reflns_number_gt 4499
_reflns_number_total 6678
_reflns_threshold_expression >2sigma(I)
_cod_data_source_file b800045j.txt
_cod_data_source_block Pr
_cod_depositor_comments
;
The following automatic conversions were performed:
'_symmetry_cell_setting' value 'Monoclinic' changed to 'monoclinic'
according to '/home/saulius/struct/CIF-dictionaries/cif_core.dic'
dictionary named 'cif_core.dic' version 2.4.1 from 2010-06-29.

Automatic conversion script
Id: cif_fix_enum 1527 2010-12-29 10:47:43Z saulius 
;
_cod_original_sg_symbol_H-M P2(1)/c
_cod_database_code 7051903

loop_
_symmetry_equiv_pos_as_xyz
'x, y, z'
'-x, y+1/2, -z+1/2'
'-x, -y, -z'
'x, -y-1/2, z-1/2'

loop_
_atom_site_label
_atom_site_type_symbol
_atom_site_fract_x
_atom_site_fract_y
_atom_site_fract_z
_atom_site_U_iso_or_equiv
_atom_site_adp_type
_atom_site_occupancy
_atom_site_symmetry_multiplicity
_atom_site_calc_flag
_atom_site_refinement_flags
_atom_site_disorder_assembly
_atom_site_disorder_group
Pr1 Pr 0.5000 0.5000 0.0000 0.01779(7) Uani 1 2 d S . .
Pr2 Pr 0.0000 0.0000 0.0000 0.01940(7) Uani 1 2 d S . .
Cl1 Cl 0.67419(6) 0.48159(8) 0.02281(8) 0.0384(3) Uani 1 1 d . . .
Cl2 Cl 0.53324(6) 0.68192(7) -0.09934(6) 0.0260(2) Uani 1 1 d . . .
Cl3 Cl 0.49252(7) 0.62331(8) 0.15406(6) 0.0315(2) Uani 1 1 d . . .
Cl4 Cl -0.06875(6) -0.04430(9) 0.16726(6) 0.0350(2) Uani 1 1 d . . .
Cl5 Cl 0.16341(5) -0.03353(8) 0.06960(7) 0.0290(2) Uani 1 1 d . . .
Cl6 Cl 0.00841(6) 0.21105(8) 0.04884(7) 0.0314(2) Uani 1 1 d . . .
N1 N 0.56224(18) 0.9119(2) 0.14640(19) 0.0216(7) Uani 1 1 d . . .
N1A N 0.1904(2) -0.2388(3) -0.2301(3) 0.0422(9) Uani 1 1 d . . .
N1B N 0.1828(2) 0.1135(3) 0.2750(2) 0.0327(8) Uani 1 1 d . . .
N3 N 0.68090(18) 0.8629(2) 0.0835(2) 0.0232(7) Uani 1 1 d . . .
N3A N 0.2828(2) -0.2271(3) -0.1201(2) 0.0326(8) Uani 1 1 d . . .
N3B N 0.2149(2) 0.2565(3) 0.2022(2) 0.0323(8) Uani 1 1 d . . .
C2 C 0.5967(2) 0.8433(3) 0.0882(2) 0.0230(8) Uani 1 1 d . . .
H2A H 0.5664 0.7895 0.0556 0.028 Uiso 1 1 calc R . .
C2A C 0.2018(3) -0.2112(3) -0.1444(3) 0.0399(11) Uani 1 1 d . . .
H2AA H 0.1580 -0.1840 -0.1059 0.048 Uiso 1 1 calc R . .
C2B C 0.1512(3) 0.1931(4) 0.2272(3) 0.0353(10) Uani 1 1 d . . .
H2BA H 0.0917 0.2035 0.2129 0.042 Uiso 1 1 calc R . .
C4 C 0.7006(2) 0.9465(3) 0.1397(3) 0.0299(9) Uani 1 1 d . . .
H4A H 0.7561 0.9769 0.1490 0.036 Uiso 1 1 calc R . .
C4A C 0.3247(3) -0.2671(4) -0.1928(3) 0.0477(13) Uani 1 1 d . . .
H4AA H 0.3841 -0.2859 -0.1947 0.057 Uiso 1 1 calc R . .
C4B C 0.2910(3) 0.2140(3) 0.2358(3) 0.0327(10) Uani 1 1 d . . .
H4BA H 0.3474 0.2425 0.2280 0.039 Uiso 1 1 calc R . .
C5 C 0.6265(2) 0.9775(3) 0.1793(3) 0.0298(9) Uani 1 1 d . . .
H5A H 0.6199 1.0339 0.2218 0.036 Uiso 1 1 calc R . .
C5A C 0.2682(3) -0.2754(4) -0.2609(3) 0.0547(15) Uani 1 1 d . . .
H5AA H 0.2798 -0.3019 -0.3201 0.066 Uiso 1 1 calc R . .
C5B C 0.2708(3) 0.1250(4) 0.2813(3) 0.0348(10) Uani 1 1 d . . .
H5BA H 0.3100 0.0788 0.3120 0.042 Uiso 1 1 calc R . .
C6 C 0.4696(2) 0.9186(3) 0.1683(3) 0.0266(8) Uani 1 1 d . . .
H6A H 0.4632 0.9341 0.2339 0.032 Uiso 1 1 calc R . .
H6B H 0.4419 0.8491 0.1557 0.032 Uiso 1 1 calc R . .
C6A C 0.1111(3) -0.2292(5) -0.2853(4) 0.0630(16) Uani 1 1 d . . .
H6AA H 0.0640 -0.2010 -0.2470 0.076 Uiso 1 1 calc R . .
H6AB H 0.0935 -0.3007 -0.3071 0.076 Uiso 1 1 calc R . .
C6B C 0.1315(3) 0.0243(4) 0.3122(3) 0.0519(13) Uani 1 1 d . . .
H6BA H 0.1664 -0.0416 0.3095 0.062 Uiso 1 1 calc R . .
H6BB H 0.0796 0.0137 0.2734 0.062 Uiso 1 1 calc R . .
C7 C 0.4244(2) 1.0043(3) 0.1135(3) 0.0335(9) Uani 1 1 d . . .
H7A H 0.3624 1.0032 0.1266 0.050 Uiso 1 1 calc R . .
H7B H 0.4332 0.9913 0.0485 0.050 Uiso 1 1 calc R . .
H7C H 0.4483 1.0741 0.1298 0.050 Uiso 1 1 calc R . .
C7A C 0.1233(3) -0.1573(5) -0.3653(4) 0.0732(18) Uani 1 1 d . . .
H7AA H 0.0710 -0.1579 -0.4033 0.110 Uiso 1 1 calc R . .
H7AB H 0.1726 -0.1821 -0.4010 0.110 Uiso 1 1 calc R . .
H7AC H 0.1345 -0.0846 -0.3439 0.110 Uiso 1 1 calc R . .
C7B C 0.1037(3) 0.0419(5) 0.4075(3) 0.0562(14) Uani 1 1 d . . .
H7BA H 0.0642 -0.0151 0.4256 0.084 Uiso 1 1 calc R . .
H7BB H 0.0742 0.1107 0.4120 0.084 Uiso 1 1 calc R . .
H7BC H 0.1545 0.0417 0.4478 0.084 Uiso 1 1 calc R . .
C8 C 0.7419(3) 0.8013(3) 0.0290(3) 0.0348(10) Uani 1 1 d . . .
H8A H 0.7184 0.7300 0.0180 0.052 Uiso 1 1 calc R . .
H8B H 0.7971 0.7953 0.0619 0.052 Uiso 1 1 calc R . .
H8C H 0.7512 0.8373 -0.0292 0.052 Uiso 1 1 calc R . .
C8A C 0.3215(3) -0.2053(4) -0.0300(3) 0.0478(12) Uani 1 1 d . . .
H8AA H 0.2868 -0.1517 0.0015 0.072 Uiso 1 1 calc R . .
H8AB H 0.3806 -0.1787 -0.0375 0.072 Uiso 1 1 calc R . .
H8AC H 0.3228 -0.2711 0.0058 0.072 Uiso 1 1 calc R . .
C8B C 0.2053(3) 0.3549(4) 0.1503(3) 0.0466(12) Uani 1 1 d . . .
H8BA H 0.1632 0.3442 0.1011 0.070 Uiso 1 1 calc R . .
H8BB H 0.2613 0.3749 0.1245 0.070 Uiso 1 1 calc R . .
H8BC H 0.1852 0.4118 0.1905 0.070 Uiso 1 1 calc R . .

loop_
_atom_site_aniso_label
_atom_site_aniso_U_11
_atom_site_aniso_U_22
_atom_site_aniso_U_33
_atom_site_aniso_U_23
_atom_site_aniso_U_13
_atom_site_aniso_U_12
Pr1 0.01778(13) 0.01762(14) 0.01797(14) -0.00004(14) -0.00006(11) -0.00203(12)
Pr2 0.01479(13) 0.02503(16) 0.01843(14) 0.00124(14) 0.00196(11) 0.00112(13)
Cl1 0.0214(4) 0.0428(7) 0.0509(6) 0.0014(5) -0.0048(4) 0.0001(4)
Cl2 0.0299(5) 0.0246(5) 0.0236(5) 0.0044(4) -0.0011(4) -0.0043(4)
Cl3 0.0484(6) 0.0248(5) 0.0215(5) -0.0036(4) 0.0087(4) -0.0077(4)
Cl4 0.0262(5) 0.0570(7) 0.0219(5) 0.0065(5) 0.0060(4) -0.0021(4)
Cl5 0.0183(4) 0.0362(5) 0.0325(5) 0.0024(4) -0.0026(4) 0.0029(4)
Cl6 0.0304(5) 0.0271(5) 0.0366(6) -0.0009(4) -0.0046(4) -0.0001(4)
N1 0.0204(15) 0.0232(16) 0.0210(16) 0.0007(13) 0.0013(13) -0.0021(12)
N1A 0.0246(18) 0.047(2) 0.055(2) -0.018(2) -0.0040(17) 0.0055(16)
N1B 0.0313(18) 0.044(2) 0.0226(18) -0.0037(16) -0.0029(15) -0.0058(16)
N3 0.0263(17) 0.0210(16) 0.0223(17) 0.0009(13) 0.0045(13) 0.0008(13)
N3A 0.0361(19) 0.0296(19) 0.0322(19) -0.0046(16) 0.0062(16) 0.0097(15)
N3B 0.0351(19) 0.043(2) 0.0188(17) -0.0021(15) 0.0002(15) 0.0038(16)
C2 0.028(2) 0.022(2) 0.0194(19) 0.0015(16) 0.0004(15) -0.0057(15)
C2A 0.033(2) 0.041(3) 0.046(3) -0.012(2) 0.011(2) -0.0002(19)
C2B 0.023(2) 0.055(3) 0.028(2) -0.005(2) -0.0034(17) 0.0019(19)
C4 0.025(2) 0.026(2) 0.039(2) -0.0045(19) -0.0007(18) -0.0047(16)
C4A 0.035(2) 0.076(4) 0.033(2) -0.016(2) 0.003(2) 0.017(2)
C4B 0.023(2) 0.044(3) 0.031(2) -0.011(2) 0.0030(17) 0.0039(18)
C5 0.0267(19) 0.028(2) 0.035(2) -0.0092(17) 0.0011(17) -0.0029(15)
C5A 0.044(3) 0.086(4) 0.034(3) -0.022(3) 0.000(2) 0.027(3)
C5B 0.030(2) 0.042(3) 0.032(2) -0.006(2) -0.0064(18) 0.0056(18)
C6 0.0224(19) 0.032(2) 0.026(2) 0.0023(17) 0.0065(16) -0.0008(16)
C6A 0.030(3) 0.074(4) 0.084(4) -0.036(3) -0.014(3) 0.008(2)
C6B 0.053(3) 0.059(4) 0.044(3) -0.001(2) -0.005(2) -0.020(2)
C7 0.0254(18) 0.036(2) 0.039(2) 0.001(2) 0.0043(16) 0.003(2)
C7A 0.064(4) 0.072(4) 0.083(4) -0.016(4) -0.040(3) 0.013(3)
C7B 0.032(2) 0.081(4) 0.055(3) 0.014(3) 0.006(2) 0.000(2)
C8 0.036(2) 0.031(2) 0.038(2) -0.004(2) 0.0135(19) 0.0045(18)
C8A 0.062(3) 0.051(3) 0.031(2) -0.013(2) -0.002(2) 0.019(2)
C8B 0.067(3) 0.044(3) 0.029(2) 0.005(2) 0.011(2) 0.015(2)

loop_
_atom_type_symbol
_atom_type_description
_atom_type_scat_dispersion_real
_atom_type_scat_dispersion_imag
_atom_type_scat_source
C C 0.0033 0.0016 'International Tables Vol C Tables 4.2.6.8 and 6.1.1.4'
H H 0.0000 0.0000 'International Tables Vol C Tables 4.2.6.8 and 6.1.1.4'
N N 0.0061 0.0033 'International Tables Vol C Tables 4.2.6.8 and 6.1.1.4'
Cl Cl 0.1484 0.1585 'International Tables Vol C Tables 4.2.6.8 and 6.1.1.4'
Pr Pr -0.2180 2.8214 'International Tables Vol C Tables 4.2.6.8 and 6.1.1.4'

loop_
_geom_angle_atom_site_label_1
_geom_angle_atom_site_label_2
_geom_angle_atom_site_label_3
_geom_angle
_geom_angle_site_symmetry_1
_geom_angle_site_symmetry_3
_geom_angle_publ_flag
Cl1 Pr1 Cl1 180.0 3_665 . ?
Cl1 Pr1 Cl3 90.31(3) 3_665 . ?
Cl1 Pr1 Cl3 89.69(3) . . ?
Cl1 Pr1 Cl3 89.69(3) 3_665 3_665 ?
Cl1 Pr1 Cl3 90.31(3) . 3_665 ?
Cl3 Pr1 Cl3 180.0 . 3_665 ?
Cl1 Pr1 Cl2 86.97(3) 3_665 3_665 ?
Cl1 Pr1 Cl2 93.02(3) . 3_665 ?
Cl3 Pr1 Cl2 91.19(3) . 3_665 ?
Cl3 Pr1 Cl2 88.81(3) 3_665 3_665 ?
Cl1 Pr1 Cl2 93.03(3) 3_665 . ?
Cl1 Pr1 Cl2 86.98(3) . . ?
Cl3 Pr1 Cl2 88.81(3) . . ?
Cl3 Pr1 Cl2 91.19(3) 3_665 . ?
Cl2 Pr1 Cl2 180.00(4) 3_665 . ?
Cl4 Pr2 Cl4 180.0 . 3 ?
Cl4 Pr2 Cl6 91.20(3) . 3 ?
Cl4 Pr2 Cl6 88.80(3) 3 3 ?
Cl4 Pr2 Cl6 88.80(3) . . ?
Cl4 Pr2 Cl6 91.20(3) 3 . ?
Cl6 Pr2 Cl6 180.00(4) 3 . ?
Cl4 Pr2 Cl5 89.81(3) . . ?
Cl4 Pr2 Cl5 90.19(3) 3 . ?
Cl6 Pr2 Cl5 89.48(3) 3 . ?
Cl6 Pr2 Cl5 90.52(3) . . ?
Cl4 Pr2 Cl5 90.19(3) . 3 ?
Cl4 Pr2 Cl5 89.81(3) 3 3 ?
Cl6 Pr2 Cl5 90.52(3) 3 3 ?
Cl6 Pr2 Cl5 89.48(3) . 3 ?
Cl5 Pr2 Cl5 180.0 . 3 ?
C2 N1 C5 108.8(3) . . ?
C2 N1 C6 125.0(3) . . ?
C5 N1 C6 126.1(3) . . ?
C2A N1A C5A 107.1(4) . . ?
C2A N1A C6A 127.6(4) . . ?
C5A N1A C6A 125.2(4) . . ?
C2B N1B C5B 108.7(4) . . ?
C2B N1B C6B 125.1(4) . . ?
C5B N1B C6B 126.1(4) . . ?
C2 N3 C4 108.9(3) . . ?
C2 N3 C8 124.6(3) . . ?
C4 N3 C8 126.5(3) . . ?
C2A N3A C4A 107.6(4) . . ?
C2A N3A C8A 126.4(4) . . ?
C4A N3A C8A 125.9(4) . . ?
C2B N3B C4B 107.6(4) . . ?
C2B N3B C8B 125.7(4) . . ?
C4B N3B C8B 126.7(4) . . ?
N3 C2 N1 108.2(3) . . ?
N3A C2A N1A 109.8(4) . . ?
N1B C2B N3B 109.4(3) . . ?
C5 C4 N3 107.4(3) . . ?
C5A C4A N3A 108.1(4) . . ?
C5B C4B N3B 107.5(4) . . ?
C4 C5 N1 106.7(3) . . ?
C4A C5A N1A 107.3(4) . . ?
C4B C5B N1B 106.8(4) . . ?
N1 C6 C7 111.8(3) . . ?
N1A C6A C7A 111.9(4) . . ?
N1B C6B C7B 113.3(4) . . ?

loop_
_geom_bond_atom_site_label_1
_geom_bond_atom_site_label_2
_geom_bond_distance
_geom_bond_site_symmetry_2
_geom_bond_publ_flag
Pr1 Cl1 2.7215(9) 3_665 ?
Pr1 Cl1 2.7216(9) . ?
Pr1 Cl3 2.7483(9) . ?
Pr1 Cl3 2.7483(9) 3_665 ?
Pr1 Cl2 2.7631(9) 3_665 ?
Pr1 Cl2 2.7631(9) . ?
Pr2 Cl4 2.7453(9) . ?
Pr2 Cl4 2.7453(9) 3 ?
Pr2 Cl6 2.7497(10) 3 ?
Pr2 Cl6 2.7497(10) . ?
Pr2 Cl5 2.7511(9) . ?
Pr2 Cl5 2.7511(9) 3 ?
N1 C2 1.330(4) . ?
N1 C5 1.376(4) . ?
N1 C6 1.472(4) . ?
N1A C2A 1.319(5) . ?
N1A C5A 1.368(5) . ?
N1A C6A 1.471(5) . ?
N1B C2B 1.314(5) . ?
N1B C5B 1.371(5) . ?
N1B C6B 1.481(5) . ?
N3 C2 1.327(4) . ?
N3 C4 1.369(5) . ?
N3 C8 1.464(4) . ?
N3A C2A 1.315(5) . ?
N3A C4A 1.351(5) . ?
N3A C8A 1.475(5) . ?
N3B C2B 1.321(5) . ?
N3B C4B 1.381(5) . ?
N3B C8B 1.460(5) . ?
C4 C5 1.348(5) . ?
C4A C5A 1.328(6) . ?
C4B C5B 1.341(6) . ?
C6 C7 1.513(5) . ?
C6A C7A 1.497(8) . ?
C6B C7B 1.487(6) . ?

loop_
_geom_hbond_atom_site_label_D
_geom_hbond_atom_site_label_H
_geom_hbond_atom_site_label_A
_geom_hbond_distance_DH
_geom_hbond_distance_HA
_geom_hbond_distance_DA
_geom_hbond_angle_DHA
_geom_hbond_site_symmetry_A
C8A H8AA Cl5 0.98 2.62 3.583(4) 166.5 .
C8A H8AC Cl1 0.98 2.68 3.473(5) 138.4 3_655
C2 H2A Cl2 0.95 2.70 3.555(4) 150.8 .
C4A H4AA Cl2 0.95 2.72 3.554(5) 146.9 1_545
C2B H2BA Cl6 0.95 2.73 3.423(4) 130.5 .
C5B H5BA Cl1 0.95 2.73 3.497(4) 138.5 2_645
C4 H4A Cl4 0.95 2.73 3.589(4) 150.5 1_665
C2A H2AA Cl6 0.95 2.73 3.552(4) 144.6 3
C5 H5A Cl3 0.95 2.77 3.580(4) 143.8 2_655
C7B H7BC Cl1 0.98 2.78 3.655(5) 148.4 2_645
C2 H2A Cl3 0.95 2.79 3.346(4) 118.2 .
C4B H4BA Cl2 0.95 2.82 3.635(4) 144.5 3_665
C8B H8BC Cl4 0.98 2.83 3.655(4) 142.8 2
